data_7228437
loop_
_publ_author_name
'Kong, Feng'
'Li, Meng'
'Zhou, Xigeng'
'Zhang, Lixin'

_publ_section_title
;
 Synthesis, structure and reactivity of guanidinate rare earth metal
 bis(o-aminobenzyl) complexes
;
_journal_issue 47
_journal_name_full 'RSC Adv.'
_journal_page_first 29752
_journal_paper_doi 10.1039/C7RA04524G
_journal_volume 7
_journal_year 2017
_chemical_formula_sum 'C114 H144 N10 S4 Y2'
_chemical_formula_weight 1960.44
_space_group_crystal_system monoclinic
_space_group_IT_number 14
_space_group_name_Hall '-P 2yn'
_space_group_name_H-M_alt 'P 1 21/n 1'
_symmetry_space_group_name_Hall '-P 2yn'
_symmetry_space_group_name_H-M 'P 1 21/n 1'
_atom_sites_solution_hydrogens geom
_audit_creation_method SHELXL-2014/7
_audit_update_record
;
2017-04-04 deposited with the CCDC.
2017-05-23 downloaded from the CCDC.
;
_cell_angle_alpha 90
_cell_angle_beta 98.781(2)
_cell_angle_gamma 90
_cell_formula_units_Z 4
_cell_length_a 15.488(2)
_cell_length_b 23.909(3)
_cell_length_c 31.418(4)
_cell_measurement_reflns_used 7744
_cell_measurement_temperature 273(2)
_cell_measurement_theta_max 24.46
_cell_measurement_theta_min 2.16
_cell_volume 11498(3)
_computing_cell_refinement 'Bruker SAINT'
_computing_data_collection 'Bruker APEX2'
_computing_data_reduction 'Bruker SAINT'
_computing_molecular_graphics 'Bruker SHELXTL'
_computing_publication_material 'Bruker SHELXTL'
_computing_structure_refinement 'SHELXL-2014/7 (Sheldrick, 2014)'
_computing_structure_solution 'SHELXS-97 (Sheldrick, 2008)'
_diffrn_ambient_temperature 273(2)
_diffrn_measured_fraction_theta_full 0.996
_diffrn_measured_fraction_theta_max 0.996
_diffrn_measurement_device_type 'Bruker APEX-II CCD'
_diffrn_measurement_method '\f and \w scans'
_diffrn_radiation_type MoK\a
_diffrn_radiation_wavelength 0.71073
_diffrn_reflns_av_R_equivalents 0.0538
_diffrn_reflns_av_unetI/netI 0.0851
_diffrn_reflns_Laue_measured_fraction_full 0.996
_diffrn_reflns_Laue_measured_fraction_max 0.996
_diffrn_reflns_limit_h_max 18
_diffrn_reflns_limit_h_min -18
_diffrn_reflns_limit_k_max 24
_diffrn_reflns_limit_k_min -28
_diffrn_reflns_limit_l_max 37
_diffrn_reflns_limit_l_min -28
_diffrn_reflns_number 56587
_diffrn_reflns_point_group_measured_fraction_full 0.996
_diffrn_reflns_point_group_measured_fraction_max 0.996
_diffrn_reflns_theta_full 25.050
_diffrn_reflns_theta_max 25.050
_diffrn_reflns_theta_min 1.075
_diffrn_source 'sealed tube'
_exptl_absorpt_coefficient_mu 1.125
_exptl_absorpt_correction_T_max 0.7456
_exptl_absorpt_correction_T_min 0.4853
_exptl_absorpt_correction_type multi-scan
_exptl_absorpt_process_details SADABS
_exptl_crystal_colour colourless
_exptl_crystal_density_diffrn 1.133
_exptl_crystal_description sheet
_exptl_crystal_F_000 4160
_exptl_crystal_size_max 0.400
_exptl_crystal_size_mid 0.350
_exptl_crystal_size_min 0.180
_platon_squeeze_details ' '
_refine_diff_density_max 0.602
_refine_diff_density_min -0.447
_refine_diff_density_rms 0.063
_refine_ls_extinction_method none
_refine_ls_goodness_of_fit_ref 1.042
_refine_ls_hydrogen_treatment constr
_refine_ls_matrix_type full
_refine_ls_number_parameters 1183
_refine_ls_number_reflns 20283
_refine_ls_number_restraints 0
_refine_ls_restrained_S_all 1.042
_refine_ls_R_factor_all 0.0915
_refine_ls_R_factor_gt 0.0491
_refine_ls_shift/su_max 0.002
_refine_ls_shift/su_mean 0.000
_refine_ls_structure_factor_coef Fsqd
_refine_ls_weighting_details 'w=1/[\s^2^(Fo^2^)+(0.0500P)^2^+0.5362P] where P=(Fo^2^+2Fc^2^)/3'
_refine_ls_weighting_scheme calc
_refine_ls_wR_factor_gt 0.1116
_refine_ls_wR_factor_ref 0.1212
_reflns_Friedel_coverage 0.000
_reflns_number_gt 12045
_reflns_number_total 20283
_reflns_threshold_expression 'I > 2\s(I)'
_cod_data_source_file c7ra04524g2.cif
_cod_data_source_block a60410a
_cod_original_cell_volume 11497(3)
_cod_database_code 7228437
_shelx_shelxl_version_number 2014/7
_shelx_space_group_comment
; 
The symmetry employed for this shelxl refinement is uniquely defined 
by the following loop, which should always be used as a source of 
symmetry information in preference to the above space-group names. 
They are only intended as comments. 
;
_shelx_estimated_absorpt_t_min 0.662
_shelx_estimated_absorpt_t_max 0.823

loop_
_space_group_symop_operation_xyz
'x, y, z'
'-x+1/2, y+1/2, -z+1/2'
'-x, -y, -z'
'x-1/2, -y-1/2, z-1/2'

loop_
_atom_site_label
_atom_site_type_symbol
_atom_site_fract_x
_atom_site_fract_y
_atom_site_fract_z
_atom_site_U_iso_or_equiv
_atom_site_adp_type
_atom_site_occupancy
_atom_site_site_symmetry_order
_atom_site_calc_flag
_atom_site_refinement_flags_posn
_atom_site_refinement_flags_adp
Y1 Y 0.53439(2) 0.64215(2) 0.78534(2) 0.03240(10) Uani 1 1 d . .
Y2 Y 0.58005(2) 0.66340(2) 0.68524(2) 0.03481(10) Uani 1 1 d . .
S1 S 0.61778(5) 0.56768(4) 0.73571(3) 0.0377(2) Uani 1 1 d . .
S2 S 0.42727(5) 0.61724(4) 0.70751(3) 0.0382(2) Uani 1 1 d . .
S3 S 0.49659(5) 0.73821(4) 0.73627(3) 0.0372(2) Uani 1 1 d . .
S4 S 0.68671(5) 0.68878(4) 0.76332(3) 0.0380(2) Uani 1 1 d . .
N1 N 0.43907(17) 0.65424(11) 0.83557(8) 0.0352(7) Uani 1 1 d . .
N2 N 0.56657(16) 0.61224(11) 0.85622(8) 0.0337(7) Uani 1 1 d . .
N3 N 0.47236(18) 0.62338(12) 0.90942(9) 0.0422(8) Uani 1 1 d . .
N4 N 0.56004(17) 0.64052(11) 0.61265(8) 0.0348(7) Uani 1 1 d . .
N5 N 0.65695(17) 0.70612(11) 0.63618(8) 0.0348(7) Uani 1 1 d . .
N6 N 0.63635(18) 0.68418(12) 0.55989(8) 0.0404(7) Uani 1 1 d . .
N7 N 0.9144(2) 0.54398(16) 0.76611(16) 0.0787(12) Uani 1 1 d . .
N8 N 0.2937(2) 0.45556(14) 0.71893(10) 0.0563(9) Uani 1 1 d . .
N9 N 0.2140(3) 0.7633(2) 0.67333(15) 0.0885(13) Uani 1 1 d . .
N10 N 0.8947(2) 0.78349(17) 0.78688(13) 0.0730(11) Uani 1 1 d . .
C1 C 0.4915(2) 0.62978(13) 0.86845(11) 0.0335(8) Uani 1 1 d . .
C2 C 0.3623(2) 0.68802(15) 0.83631(10) 0.0345(8) Uani 1 1 d . .
C3 C 0.3672(2) 0.74277(15) 0.84965(11) 0.0426(9) Uani 1 1 d . .
C4 C 0.2910(3) 0.77457(17) 0.84456(13) 0.0571(11) Uani 1 1 d . .
H4 H 0.2941 0.8120 0.8528 0.069 Uiso 1 1 calc R U
C5 C 0.2124(3) 0.7525(2) 0.82789(13) 0.0602(12) Uani 1 1 d . .
H5 H 0.1623 0.7745 0.8254 0.072 Uiso 1 1 calc R U
C6 C 0.2072(2) 0.69898(18) 0.81506(12) 0.0537(11) Uani 1 1 d . .
H6 H 0.1530 0.6840 0.8039 0.064 Uiso 1 1 calc R U
C7 C 0.2812(2) 0.66537(16) 0.81818(12) 0.0459(9) Uani 1 1 d . .
C8 C 0.4522(3) 0.77134(17) 0.86986(14) 0.0587(11) Uani 1 1 d . .
H8 H 0.4992 0.7435 0.8732 0.070 Uiso 1 1 calc R U
C9 C 0.4762(3) 0.81876(19) 0.84050(15) 0.0796(14) Uani 1 1 d . .
H9A H 0.4307 0.8464 0.8371 0.119 Uiso 1 1 calc R U
H9B H 0.4826 0.8037 0.8128 0.119 Uiso 1 1 calc R U
H9C H 0.5301 0.8357 0.8533 0.119 Uiso 1 1 calc R U
C10 C 0.4443(3) 0.7955(2) 0.91440(15) 0.0892(16) Uani 1 1 d . .
H10A H 0.3988 0.8231 0.9116 0.134 Uiso 1 1 calc R U
H10B H 0.4987 0.8125 0.9265 0.134 Uiso 1 1 calc R U
H10C H 0.4306 0.7660 0.9330 0.134 Uiso 1 1 calc R U
C11 C 0.2714(3) 0.6056(2) 0.80193(18) 0.0845(16) Uani 1 1 d . .
H11 H 0.3299 0.5899 0.8022 0.101 Uiso 1 1 calc R U
C12 C 0.2231(4) 0.5693(2) 0.83052(19) 0.140(3) Uani 1 1 d . .
H12A H 0.2561 0.5676 0.8590 0.211 Uiso 1 1 calc R U
H12B H 0.2160 0.5323 0.8187 0.211 Uiso 1 1 calc R U
H12C H 0.1667 0.5852 0.8319 0.211 Uiso 1 1 calc R U
C13 C 0.2226(3) 0.6029(2) 0.75545(16) 0.102(2) Uani 1 1 d . .
H13A H 0.1653 0.6185 0.7544 0.152 Uiso 1 1 calc R U
H13B H 0.2179 0.5646 0.7461 0.152 Uiso 1 1 calc R U
H13C H 0.2544 0.6238 0.7368 0.152 Uiso 1 1 calc R U
C14 C 0.6189(2) 0.56560(15) 0.87358(10) 0.0373(9) Uani 1 1 d . .
C15 C 0.5874(3) 0.51072(16) 0.86891(12) 0.0484(10) Uani 1 1 d . .
C16 C 0.6436(3) 0.46661(19) 0.88123(15) 0.0753(14) Uani 1 1 d . .
H16 H 0.6223 0.4302 0.8788 0.090 Uiso 1 1 calc R U
C17 C 0.7290(4) 0.4756(2) 0.89671(16) 0.0947(18) Uani 1 1 d . .
H17 H 0.7661 0.4453 0.9039 0.114 Uiso 1 1 calc R U
C18 C 0.7612(3) 0.5294(2) 0.90191(14) 0.0727(13) Uani 1 1 d . .
H18 H 0.8197 0.5352 0.9130 0.087 Uiso 1 1 calc R U
C19 C 0.7067(2) 0.57501(16) 0.89060(11) 0.0457(10) Uani 1 1 d . .
C20 C 0.4947(3) 0.49620(18) 0.85040(14) 0.0694(13) Uani 1 1 d . .
H20 H 0.4578 0.5272 0.8574 0.083 Uiso 1 1 calc R U
C21 C 0.4833(3) 0.4920(3) 0.80308(15) 0.112(2) Uani 1 1 d . .
H21A H 0.4971 0.5273 0.7912 0.168 Uiso 1 1 calc R U
H21B H 0.4239 0.4823 0.7923 0.168 Uiso 1 1 calc R U
H21C H 0.5216 0.4637 0.7950 0.168 Uiso 1 1 calc R U
C22 C 0.4578(4) 0.4426(2) 0.86751(18) 0.1077(19) Uani 1 1 d . .
H22A H 0.3969 0.4395 0.8562 0.162 Uiso 1 1 calc R U
H22B H 0.4650 0.4440 0.8984 0.162 Uiso 1 1 calc R U
H22C H 0.4886 0.4108 0.8587 0.162 Uiso 1 1 calc R U
C23 C 0.7464(2) 0.63336(16) 0.89754(12) 0.0520(10) Uani 1 1 d . .
H23 H 0.7000 0.6606 0.8885 0.062 Uiso 1 1 calc R U
C24 C 0.7819(3) 0.64444(18) 0.94568(12) 0.0680(13) Uani 1 1 d . .
H24A H 0.7356 0.6400 0.9625 0.102 Uiso 1 1 calc R U
H24B H 0.8044 0.6819 0.9490 0.102 Uiso 1 1 calc R U
H24C H 0.8278 0.6183 0.9554 0.102 Uiso 1 1 calc R U
C25 C 0.8197(3) 0.64386(18) 0.87086(13) 0.0663(12) Uani 1 1 d . .
H25A H 0.8660 0.6174 0.8789 0.099 Uiso 1 1 calc R U
H25B H 0.8418 0.6811 0.8761 0.099 Uiso 1 1 calc R U
H25C H 0.7973 0.6396 0.8408 0.099 Uiso 1 1 calc R U
C26 C 0.3840(2) 0.62916(17) 0.92010(12) 0.0568(11) Uani 1 1 d . .
H26A H 0.3433 0.6339 0.8936 0.068 Uiso 1 1 calc R U
H26B H 0.3815 0.6627 0.9373 0.068 Uiso 1 1 calc R U
C27 C 0.3545(3) 0.5789(2) 0.94499(14) 0.0740(14) Uani 1 1 d . .
C28 C 0.3841(4) 0.5269(2) 0.94239(16) 0.0985(18) Uani 1 1 d . .
H28 H 0.4295 0.5202 0.9268 0.118 Uiso 1 1 calc R U
C29 C 0.3487(5) 0.4821(3) 0.9625(2) 0.145(3) Uani 1 1 d . .
H29 H 0.3676 0.4459 0.9583 0.173 Uiso 1 1 calc R U
C30 C 0.2895(6) 0.4907(4) 0.9872(3) 0.171(4) Uani 1 1 d . .
H30 H 0.2686 0.4609 1.0017 0.206 Uiso 1 1 calc R U
C31 C 0.2585(6) 0.5430(5) 0.9916(3) 0.209(5) Uani 1 1 d . .
H31 H 0.2155 0.5491 1.0087 0.251 Uiso 1 1 calc R U
C32 C 0.2914(4) 0.5882(3) 0.9703(2) 0.159(3) Uani 1 1 d . .
H32 H 0.2704 0.6241 0.9734 0.191 Uiso 1 1 calc R U
C33 C 0.5418(3) 0.6184(2) 0.94691(12) 0.0656(13) Uani 1 1 d . .
H33A H 0.5979 0.6175 0.9369 0.079 Uiso 1 1 calc R U
H33B H 0.5347 0.5831 0.9613 0.079 Uiso 1 1 calc R U
C34 C 0.5420(3) 0.66555(18) 0.97928(11) 0.0906(18) Uani 1 1 d G .
C35 C 0.5893(3) 0.7140(2) 0.97484(13) 0.123(2) Uani 1 1 d G .
H35 H 0.6220 0.7172 0.9525 0.147 Uiso 1 1 calc R U
C36 C 0.5878(3) 0.75780(18) 1.00386(19) 0.208(5) Uani 1 1 d G .
H36 H 0.6195 0.7902 1.0009 0.250 Uiso 1 1 calc R U
C37 C 0.5390(4) 0.7530(2) 1.03731(15) 0.298(10) Uani 1 1 d G .
H37 H 0.5380 0.7823 1.0567 0.358 Uiso 1 1 calc R U
C38 C 0.4917(3) 0.7045(3) 1.04175(11) 0.230(6) Uani 1 1 d G .
H38 H 0.4590 0.7014 1.0641 0.275 Uiso 1 1 calc R U
C39 C 0.4932(3) 0.6608(2) 1.01273(14) 0.163(3) Uani 1 1 d G .
H39 H 0.4615 0.6284 1.0157 0.196 Uiso 1 1 calc R U
C40 C 0.6183(2) 0.67701(14) 0.60131(11) 0.0354(8) Uani 1 1 d . .
C41 C 0.4886(2) 0.61441(16) 0.58540(10) 0.0393(9) Uani 1 1 d . .
C42 C 0.4872(2) 0.55568(16) 0.58351(11) 0.0483(10) Uani 1 1 d . .
C43 C 0.4171(3) 0.5300(2) 0.55718(14) 0.0725(13) Uani 1 1 d . .
H43 H 0.4152 0.4912 0.5553 0.087 Uiso 1 1 calc R U
C44 C 0.3519(3) 0.5606(2) 0.53433(15) 0.0819(15) Uani 1 1 d . .
H44 H 0.3065 0.5429 0.5166 0.098 Uiso 1 1 calc R U
C45 C 0.3534(3) 0.6175(2) 0.53750(13) 0.0658(12) Uani 1 1 d . .
H45 H 0.3083 0.6381 0.5219 0.079 Uiso 1 1 calc R U
C46 C 0.4209(2) 0.64577(16) 0.56355(11) 0.0449(9) Uani 1 1 d . .
C47 C 0.5607(3) 0.52034(16) 0.60816(13) 0.0557(11) Uani 1 1 d . .
H47 H 0.5776 0.5385 0.6362 0.067 Uiso 1 1 calc R U
C48 C 0.6416(3) 0.5192(2) 0.58648(16) 0.0923(16) Uani 1 1 d . .
H48A H 0.6274 0.5030 0.5583 0.138 Uiso 1 1 calc R U
H48B H 0.6860 0.4972 0.6034 0.138 Uiso 1 1 calc R U
H48C H 0.6625 0.5566 0.5840 0.138 Uiso 1 1 calc R U
C49 C 0.5333(3) 0.46039(17) 0.61750(15) 0.0871(15) Uani 1 1 d . .
H49A H 0.5288 0.4385 0.5916 0.131 Uiso 1 1 calc R U
H49B H 0.4777 0.4611 0.6275 0.131 Uiso 1 1 calc R U
H49C H 0.5762 0.4441 0.6392 0.131 Uiso 1 1 calc R U
C50 C 0.4189(2) 0.70960(16) 0.56805(11) 0.0483(10) Uani 1 1 d . .
H50 H 0.4790 0.7229 0.5689 0.058 Uiso 1 1 calc R U
C51 C 0.3626(3) 0.7402(2) 0.53096(14) 0.0814(15) Uani 1 1 d . .
H51A H 0.3794 0.7287 0.5041 0.122 Uiso 1 1 calc R U
H51B H 0.3709 0.7798 0.5345 0.122 Uiso 1 1 calc R U
H51C H 0.3022 0.7312 0.5311 0.122 Uiso 1 1 calc R U
C52 C 0.3902(3) 0.72627(19) 0.61088(13) 0.0792(14) Uani 1 1 d . .
H52A H 0.3959 0.7660 0.6147 0.119 Uiso 1 1 calc R U
H52B H 0.4263 0.7076 0.6341 0.119 Uiso 1 1 calc R U
H52C H 0.3303 0.7157 0.6106 0.119 Uiso 1 1 calc R U
C53 C 0.7376(2) 0.73520(15) 0.64171(11) 0.0405(9) Uani 1 1 d . .
C54 C 0.7378(2) 0.79140(16) 0.65536(11) 0.0461(10) Uani 1 1 d . .
C55 C 0.8152(3) 0.82064(19) 0.66275(13) 0.0649(12) Uani 1 1 d . .
H55 H 0.8156 0.8577 0.6717 0.078 Uiso 1 1 calc R U
C56 C 0.8916(3) 0.7950(2) 0.65694(15) 0.0785(14) Uani 1 1 d . .
H56 H 0.9433 0.8155 0.6607 0.094 Uiso 1 1 calc R U
C57 C 0.8934(3) 0.7394(2) 0.64558(13) 0.0663(12) Uani 1 1 d . .
H57 H 0.9464 0.7226 0.6428 0.080 Uiso 1 1 calc R U
C58 C 0.8173(2) 0.70807(16) 0.63824(11) 0.0464(10) Uani 1 1 d . .
C59 C 0.6522(3) 0.82095(16) 0.66094(13) 0.0550(11) Uani 1 1 d . .
H59 H 0.6188 0.7948 0.6761 0.066 Uiso 1 1 calc R U
C60 C 0.6655(3) 0.87425(17) 0.68833(14) 0.0754(14) Uani 1 1 d . .
H60A H 0.7048 0.8666 0.7144 0.113 Uiso 1 1 calc R U
H60B H 0.6103 0.8864 0.6954 0.113 Uiso 1 1 calc R U
H60C H 0.6896 0.9031 0.6724 0.113 Uiso 1 1 calc R U
C61 C 0.5956(3) 0.83434(19) 0.61764(14) 0.0741(13) Uani 1 1 d . .
H61A H 0.6277 0.8580 0.6009 0.111 Uiso 1 1 calc R U
H61B H 0.5434 0.8532 0.6227 0.111 Uiso 1 1 calc R U
H61C H 0.5802 0.8002 0.6022 0.111 Uiso 1 1 calc R U
C62 C 0.8201(2) 0.64642(16) 0.62934(13) 0.0548(11) Uani 1 1 d . .
H62 H 0.7688 0.6378 0.6080 0.066 Uiso 1 1 calc R U
C63 C 0.8114(3) 0.6125(2) 0.66952(15) 0.0916(16) Uani 1 1 d . .
H63A H 0.8604 0.6199 0.6914 0.137 Uiso 1 1 calc R U
H63B H 0.8098 0.5733 0.6626 0.137 Uiso 1 1 calc R U
H63C H 0.7584 0.6227 0.6799 0.137 Uiso 1 1 calc R U
C64 C 0.9005(3) 0.6272(2) 0.61015(17) 0.0967(17) Uani 1 1 d . .
H64A H 0.9079 0.6508 0.5862 0.145 Uiso 1 1 calc R U
H64B H 0.8925 0.5892 0.6005 0.145 Uiso 1 1 calc R U
H64C H 0.9515 0.6297 0.6317 0.145 Uiso 1 1 calc R U
C65 C 0.5994(3) 0.64676(16) 0.52446(11) 0.0506(10) Uani 1 1 d . .
H65A H 0.5481 0.6646 0.5086 0.061 Uiso 1 1 calc R U
H65B H 0.5802 0.6127 0.5369 0.061 Uiso 1 1 calc R U
C66 C 0.6598(3) 0.63125(17) 0.49327(13) 0.0560(11) Uani 1 1 d . .
C67 C 0.7387(4) 0.6069(2) 0.50517(16) 0.0948(17) Uani 1 1 d . .
H67 H 0.7595 0.6023 0.5343 0.114 Uiso 1 1 calc R U
C68 C 0.7889(5) 0.5886(3) 0.4754(2) 0.142(3) Uani 1 1 d . .
H68 H 0.8436 0.5730 0.4844 0.170 Uiso 1 1 calc R U
C69 C 0.7585(6) 0.5933(3) 0.4333(3) 0.131(3) Uani 1 1 d . .
H69 H 0.7919 0.5799 0.4133 0.157 Uiso 1 1 calc R U
C70 C 0.6806(5) 0.6172(3) 0.41938(17) 0.110(2) Uani 1 1 d . .
H70 H 0.6608 0.6210 0.3901 0.132 Uiso 1 1 calc R U
C71 C 0.6299(3) 0.63611(18) 0.44961(14) 0.0717(13) Uani 1 1 d . .
H71 H 0.5756 0.6521 0.4403 0.086 Uiso 1 1 calc R U
C72 C 0.6899(2) 0.73137(16) 0.54807(11) 0.0486(10) Uani 1 1 d . .
H72A H 0.7490 0.7183 0.5477 0.058 Uiso 1 1 calc R U
H72B H 0.6923 0.7601 0.5700 0.058 Uiso 1 1 calc R U
C73 C 0.6556(3) 0.75692(16) 0.50490(12) 0.0506(10) Uani 1 1 d . .
C74 C 0.5727(3) 0.7776(2) 0.49563(14) 0.0744(14) Uani 1 1 d . .
H74 H 0.5367 0.7769 0.5168 0.089 Uiso 1 1 calc R U
C75 C 0.5404(4) 0.8000(2) 0.45483(18) 0.0981(18) Uani 1 1 d . .
H75 H 0.4831 0.8127 0.4486 0.118 Uiso 1 1 calc R U
C76 C 0.5953(5) 0.8027(2) 0.42448(17) 0.101(2) Uani 1 1 d . .
H76 H 0.5752 0.8176 0.3974 0.122 Uiso 1 1 calc R U
C77 C 0.6792(4) 0.7837(2) 0.43377(15) 0.0854(16) Uani 1 1 d . .
H77 H 0.7165 0.7864 0.4133 0.102 Uiso 1 1 calc R U
C78 C 0.7087(3) 0.76056(17) 0.47334(13) 0.0607(12) Uani 1 1 d . .
H78 H 0.7656 0.7470 0.4791 0.073 Uiso 1 1 calc R U
C79 C 0.7296(2) 0.55089(15) 0.76127(11) 0.0455(9) Uani 1 1 d . .
H79A H 0.7650 0.5844 0.7618 0.055 Uiso 1 1 calc R U
H79B H 0.7281 0.5399 0.7909 0.055 Uiso 1 1 calc R U
C80 C 0.7733(2) 0.50463(15) 0.73914(12) 0.0444(9) Uani 1 1 d . .
C81 C 0.8629(3) 0.50317(17) 0.74154(13) 0.0555(11) Uani 1 1 d . .
C82 C 0.9007(3) 0.4621(2) 0.71926(18) 0.0873(16) Uani 1 1 d . .
H82 H 0.9611 0.4612 0.7207 0.105 Uiso 1 1 calc R U
C83 C 0.8510(4) 0.4230(3) 0.69519(19) 0.106(2) Uani 1 1 d . .
H83 H 0.8776 0.3955 0.6807 0.128 Uiso 1 1 calc R U
C84 C 0.7628(4) 0.4242(2) 0.69248(16) 0.0937(17) Uani 1 1 d . .
H84 H 0.7288 0.3980 0.6757 0.112 Uiso 1 1 calc R U
C85 C 0.7234(3) 0.46429(17) 0.71465(14) 0.0695(13) Uani 1 1 d . .
H85 H 0.6630 0.4643 0.7132 0.083 Uiso 1 1 calc R U
C86 C 0.9241(3) 0.5354(2) 0.81209(19) 0.107(2) Uani 1 1 d . .
H86A H 0.8682 0.5266 0.8201 0.160 Uiso 1 1 calc R U
H86B H 0.9466 0.5689 0.8267 0.160 Uiso 1 1 calc R U
H86C H 0.9638 0.5051 0.8201 0.160 Uiso 1 1 calc R U
C87 C 0.9983(3) 0.5582(3) 0.7526(2) 0.133(2) Uani 1 1 d . .
H87A H 1.0399 0.5290 0.7613 0.199 Uiso 1 1 calc R U
H87B H 1.0194 0.5928 0.7657 0.199 Uiso 1 1 calc R U
H87C H 0.9905 0.5620 0.7218 0.199 Uiso 1 1 calc R U
C88 C 0.4034(2) 0.54353(15) 0.69384(12) 0.0522(10) Uani 1 1 d . .
H88A H 0.4430 0.5306 0.6748 0.063 Uiso 1 1 calc R U
H88B H 0.4140 0.5213 0.7199 0.063 Uiso 1 1 calc R U
C89 C 0.3106(2) 0.53438(16) 0.67230(12) 0.0477(10) Uani 1 1 d . .
C90 C 0.2579(3) 0.49247(17) 0.68572(12) 0.0501(10) Uani 1 1 d . .
C91 C 0.1718(3) 0.4887(2) 0.66735(17) 0.0797(15) Uani 1 1 d . .
H91 H 0.1360 0.4616 0.6768 0.096 Uiso 1 1 calc R U
C92 C 0.1387(4) 0.5245(3) 0.6354(2) 0.112(2) Uani 1 1 d . .
H92 H 0.0801 0.5217 0.6235 0.134 Uiso 1 1 calc R U
C93 C 0.1902(4) 0.5652(3) 0.62032(18) 0.115(2) Uani 1 1 d . .
H93 H 0.1669 0.5890 0.5980 0.138 Uiso 1 1 calc R U
C94 C 0.2768(3) 0.5699(2) 0.63903(14) 0.0792(14) Uani 1 1 d . .
H94 H 0.3123 0.5969 0.6293 0.095 Uiso 1 1 calc R U
C95 C 0.3561(3) 0.41583(17) 0.70711(14) 0.0745(13) Uani 1 1 d . .
H95A H 0.3261 0.3878 0.6886 0.112 Uiso 1 1 calc R U
H95B H 0.3865 0.3984 0.7326 0.112 Uiso 1 1 calc R U
H95C H 0.3973 0.4349 0.6923 0.112 Uiso 1 1 calc R U
C96 C 0.2305(3) 0.4273(2) 0.74224(16) 0.0998(18) Uani 1 1 d . .
H96A H 0.1877 0.4538 0.7486 0.150 Uiso 1 1 calc R U
H96B H 0.2606 0.4119 0.7686 0.150 Uiso 1 1 calc R U
H96C H 0.2021 0.3978 0.7247 0.150 Uiso 1 1 calc R U
C97 C 0.3796(2) 0.75291(15) 0.72537(11) 0.0446(9) Uani 1 1 d . .
H97A H 0.3502 0.7207 0.7110 0.054 Uiso 1 1 calc R U
H97B H 0.3583 0.7575 0.7527 0.054 Uiso 1 1 calc R U
C98 C 0.3543(3) 0.80424(16) 0.69805(12) 0.0470(10) Uani 1 1 d . .
C99 C 0.2721(3) 0.8072(2) 0.67222(14) 0.0637(12) Uani 1 1 d . .
C100 C 0.2558(4) 0.8545(3) 0.64474(16) 0.100(2) Uani 1 1 d . .
H100 H 0.2032 0.8568 0.6260 0.120 Uiso 1 1 calc R U
C101 C 0.3155(6) 0.8965(3) 0.6453(2) 0.120(3) Uani 1 1 d . .
H101 H 0.3021 0.9273 0.6274 0.144 Uiso 1 1 calc R U
C102 C 0.3918(4) 0.8945(2) 0.6705(2) 0.109(2) Uani 1 1 d . .
H102 H 0.4317 0.9235 0.6704 0.130 Uiso 1 1 calc R U
C103 C 0.4117(3) 0.84871(18) 0.69711(15) 0.0705(13) Uani 1 1 d . .
H103 H 0.4654 0.8477 0.7150 0.085 Uiso 1 1 calc R U
C104 C 0.1522(4) 0.7534(3) 0.6337(2) 0.166(3) Uani 1 1 d . .
H10D H 0.1315 0.7155 0.6335 0.249 Uiso 1 1 calc R U
H10E H 0.1811 0.7595 0.6092 0.249 Uiso 1 1 calc R U
H10F H 0.1038 0.7786 0.6326 0.249 Uiso 1 1 calc R U
C105 C 0.1708(4) 0.7627(3) 0.70865(19) 0.119(2) Uani 1 1 d . .
H10G H 0.2113 0.7710 0.7342 0.179 Uiso 1 1 calc R U
H10H H 0.1456 0.7264 0.7114 0.179 Uiso 1 1 calc R U
H10I H 0.1253 0.7904 0.7050 0.179 Uiso 1 1 calc R U
C106 C 0.7103(2) 0.76310(15) 0.77332(12) 0.0468(10) Uani 1 1 d . .
H10J H 0.7438 0.7768 0.7518 0.056 Uiso 1 1 calc R U
H10K H 0.6556 0.7836 0.7699 0.056 Uiso 1 1 calc R U
C107 C 0.7599(2) 0.77507(15) 0.81708(12) 0.0448(9) Uani 1 1 d . .
C108 C 0.8491(3) 0.78619(17) 0.82275(14) 0.0579(11) Uani 1 1 d . .
C109 C 0.8915(3) 0.8026(2) 0.86295(19) 0.0884(16) Uani 1 1 d . .
H109 H 0.9508 0.8108 0.8664 0.106 Uiso 1 1 calc R U
C110 C 0.8485(5) 0.8068(2) 0.89702(19) 0.107(2) Uani 1 1 d . .
H110 H 0.8781 0.8184 0.9236 0.129 Uiso 1 1 calc R U
C111 C 0.7613(5) 0.7941(2) 0.89266(17) 0.0954(18) Uani 1 1 d . .
H111 H 0.7318 0.7959 0.9163 0.114 Uiso 1 1 calc R U
C112 C 0.7173(3) 0.77839(17) 0.85230(15) 0.0656(12) Uani 1 1 d . .
H112 H 0.6580 0.7700 0.8492 0.079 Uiso 1 1 calc R U
C113 C 0.9193(3) 0.7277(2) 0.77559(18) 0.1044(18) Uani 1 1 d . .
H11A H 0.9680 0.7152 0.7960 0.157 Uiso 1 1 calc R U
H11B H 0.9355 0.7282 0.7473 0.157 Uiso 1 1 calc R U
H11C H 0.8708 0.7028 0.7760 0.157 Uiso 1 1 calc R U
C114 C 0.9648(3) 0.8233(2) 0.7861(2) 0.120(2) Uani 1 1 d . .
H11D H 0.9459 0.8597 0.7936 0.180 Uiso 1 1 calc R U
H11E H 0.9806 0.8244 0.7577 0.180 Uiso 1 1 calc R U
H11F H 1.0146 0.8121 0.8064 0.180 Uiso 1 1 calc R U

loop_
_atom_site_aniso_label
_atom_site_aniso_U_11
_atom_site_aniso_U_22
_atom_site_aniso_U_33
_atom_site_aniso_U_23
_atom_site_aniso_U_13
_atom_site_aniso_U_12
Y1 0.03126(19) 0.0364(2) 0.03040(19) 0.00121(15) 0.00735(14) 0.00003(16)
Y2 0.0328(2) 0.0420(2) 0.0308(2) 0.00072(15) 0.00884(15) -0.00410(16)
S1 0.0323(5) 0.0378(5) 0.0437(6) -0.0016(4) 0.0085(4) 0.0007(4)
S2 0.0316(5) 0.0420(6) 0.0410(6) -0.0013(4) 0.0058(4) -0.0059(4)
S3 0.0320(5) 0.0394(6) 0.0397(5) 0.0030(4) 0.0042(4) 0.0030(4)
S4 0.0300(5) 0.0383(5) 0.0449(6) 0.0006(4) 0.0026(4) -0.0029(4)
N1 0.0314(16) 0.0398(18) 0.0349(17) 0.0032(13) 0.0067(13) 0.0079(14)
N2 0.0279(16) 0.0397(18) 0.0334(17) 0.0035(13) 0.0046(13) 0.0061(14)
N3 0.0371(18) 0.061(2) 0.0300(18) 0.0075(14) 0.0083(14) 0.0104(15)
N4 0.0396(17) 0.0358(17) 0.0292(16) 0.0028(13) 0.0056(13) -0.0039(14)
N5 0.0346(17) 0.0400(18) 0.0305(17) -0.0026(13) 0.0074(13) -0.0061(14)
N6 0.0502(19) 0.0413(19) 0.0325(18) -0.0007(13) 0.0156(15) -0.0061(15)
N7 0.034(2) 0.078(3) 0.122(4) 0.003(3) 0.006(2) 0.005(2)
N8 0.063(2) 0.050(2) 0.059(2) -0.0050(18) 0.0182(18) -0.0147(18)
N9 0.047(3) 0.126(4) 0.084(3) -0.017(3) -0.015(2) 0.020(3)
N10 0.043(2) 0.076(3) 0.102(3) 0.002(2) 0.018(2) -0.018(2)
C1 0.034(2) 0.029(2) 0.038(2) -0.0015(15) 0.0069(17) -0.0005(16)
C2 0.032(2) 0.042(2) 0.030(2) 0.0067(16) 0.0084(16) 0.0096(17)
C3 0.039(2) 0.045(2) 0.045(2) 0.0001(18) 0.0088(18) 0.0066(19)
C4 0.057(3) 0.048(3) 0.068(3) -0.003(2) 0.015(2) 0.014(2)
C5 0.038(3) 0.075(3) 0.067(3) 0.003(2) 0.004(2) 0.021(2)
C6 0.033(2) 0.068(3) 0.059(3) 0.002(2) 0.0020(19) 0.006(2)
C7 0.035(2) 0.052(3) 0.051(2) -0.0035(19) 0.0061(18) 0.005(2)
C8 0.044(3) 0.047(3) 0.083(3) -0.009(2) 0.005(2) 0.006(2)
C9 0.069(3) 0.075(4) 0.098(4) -0.013(3) 0.024(3) -0.016(3)
C10 0.089(4) 0.099(4) 0.076(4) -0.023(3) 0.001(3) -0.003(3)
C11 0.039(3) 0.068(4) 0.141(5) -0.027(3) -0.004(3) 0.002(2)
C12 0.180(7) 0.083(5) 0.134(6) 0.023(4) -0.052(5) -0.059(5)
C13 0.080(4) 0.118(5) 0.117(5) -0.060(4) 0.050(3) -0.044(3)
C14 0.039(2) 0.043(2) 0.029(2) 0.0011(16) 0.0042(17) 0.0071(18)
C15 0.051(3) 0.045(3) 0.049(3) 0.0011(19) 0.005(2) 0.001(2)
C16 0.094(4) 0.042(3) 0.084(4) -0.001(2) -0.007(3) 0.001(3)
C17 0.114(5) 0.044(3) 0.112(4) 0.001(3) -0.030(4) 0.037(3)
C18 0.060(3) 0.071(4) 0.079(3) -0.001(3) -0.017(2) 0.020(3)
C19 0.050(3) 0.046(3) 0.039(2) -0.0007(17) -0.0008(19) 0.011(2)
C20 0.090(4) 0.051(3) 0.067(3) 0.005(2) 0.012(3) -0.014(3)
C21 0.113(5) 0.161(6) 0.064(4) 0.004(3) 0.014(3) -0.073(4)
C22 0.138(5) 0.060(4) 0.138(5) 0.000(3) 0.063(4) -0.031(3)
C23 0.047(2) 0.054(3) 0.050(3) -0.0010(19) -0.009(2) 0.002(2)
C24 0.066(3) 0.077(3) 0.057(3) -0.012(2) -0.007(2) -0.009(2)
C25 0.048(3) 0.080(3) 0.068(3) 0.011(2) -0.001(2) -0.001(2)
C26 0.047(3) 0.081(3) 0.044(2) 0.015(2) 0.012(2) 0.011(2)
C27 0.066(3) 0.105(4) 0.055(3) 0.038(3) 0.022(2) 0.012(3)
C28 0.144(5) 0.081(4) 0.082(4) 0.027(3) 0.055(4) 0.004(4)
C29 0.219(9) 0.121(6) 0.104(5) 0.048(4) 0.057(5) -0.009(6)
C30 0.160(8) 0.175(9) 0.189(9) 0.119(8) 0.061(6) -0.009(7)
C31 0.186(8) 0.258(12) 0.215(9) 0.163(9) 0.128(7) 0.065(8)
C32 0.140(6) 0.195(7) 0.170(6) 0.133(6) 0.114(5) 0.087(5)
C33 0.054(3) 0.105(4) 0.039(3) 0.010(2) 0.012(2) 0.020(3)
C34 0.084(4) 0.147(6) 0.037(3) -0.016(3) -0.003(3) 0.031(4)
C35 0.119(5) 0.127(6) 0.109(5) -0.024(4) -0.027(4) 0.042(5)
C36 0.254(10) 0.154(8) 0.167(9) -0.090(7) -0.129(8) 0.081(7)
C37 0.369(18) 0.323(17) 0.149(10) -0.154(10) -0.133(10) 0.198(14)
C38 0.211(9) 0.392(17) 0.075(5) -0.119(8) -0.013(5) 0.123(11)
C39 0.131(6) 0.296(11) 0.063(4) -0.043(5) 0.015(4) 0.038(6)
C40 0.037(2) 0.032(2) 0.039(2) 0.0045(16) 0.0122(17) 0.0073(17)
C41 0.043(2) 0.047(2) 0.027(2) -0.0065(17) 0.0041(17) -0.0101(19)
C42 0.055(3) 0.050(3) 0.040(2) -0.0068(19) 0.007(2) -0.009(2)
C43 0.084(4) 0.060(3) 0.070(3) -0.019(2) -0.001(3) -0.024(3)
C44 0.080(4) 0.085(4) 0.070(3) -0.019(3) -0.022(3) -0.019(3)
C45 0.056(3) 0.076(4) 0.060(3) -0.003(2) -0.006(2) -0.004(3)
C46 0.045(2) 0.056(3) 0.032(2) -0.0036(18) 0.0032(18) -0.006(2)
C47 0.069(3) 0.039(2) 0.060(3) -0.009(2) 0.012(2) -0.007(2)
C48 0.089(4) 0.078(4) 0.112(4) 0.014(3) 0.022(3) 0.016(3)
C49 0.118(4) 0.047(3) 0.092(4) 0.002(2) 0.004(3) -0.006(3)
C50 0.045(2) 0.055(3) 0.046(2) 0.0027(19) 0.0070(19) 0.005(2)
C51 0.087(4) 0.083(4) 0.070(3) 0.018(3) -0.002(3) 0.017(3)
C52 0.103(4) 0.080(4) 0.060(3) -0.005(2) 0.032(3) 0.023(3)
C53 0.041(2) 0.046(2) 0.037(2) 0.0039(17) 0.0126(17) -0.0095(19)
C54 0.049(2) 0.049(3) 0.042(2) 0.0035(18) 0.0125(19) -0.015(2)
C55 0.067(3) 0.058(3) 0.070(3) -0.004(2) 0.012(3) -0.021(3)
C56 0.061(3) 0.079(4) 0.094(4) 0.002(3) 0.005(3) -0.036(3)
C57 0.043(3) 0.083(4) 0.074(3) 0.011(3) 0.011(2) -0.010(3)
C58 0.039(2) 0.058(3) 0.044(2) 0.0098(18) 0.0112(18) -0.008(2)
C59 0.065(3) 0.046(3) 0.057(3) 0.000(2) 0.019(2) -0.007(2)
C60 0.101(4) 0.051(3) 0.080(3) -0.013(2) 0.031(3) -0.008(3)
C61 0.069(3) 0.072(3) 0.081(4) -0.002(3) 0.013(3) 0.006(3)
C62 0.042(2) 0.057(3) 0.067(3) 0.009(2) 0.011(2) 0.008(2)
C63 0.108(4) 0.077(4) 0.093(4) 0.022(3) 0.024(3) 0.013(3)
C64 0.069(3) 0.104(4) 0.124(5) -0.013(3) 0.035(3) 0.015(3)
C65 0.066(3) 0.053(3) 0.035(2) -0.0064(18) 0.017(2) -0.007(2)
C66 0.081(3) 0.049(3) 0.042(3) -0.0040(19) 0.024(2) -0.012(2)
C67 0.101(4) 0.125(5) 0.066(4) 0.008(3) 0.037(3) 0.034(4)
C68 0.160(7) 0.164(7) 0.117(6) -0.001(5) 0.071(5) 0.065(5)
C69 0.175(8) 0.099(5) 0.146(7) -0.045(5) 0.113(7) -0.013(5)
C70 0.181(7) 0.105(5) 0.058(4) -0.037(3) 0.067(5) -0.059(5)
C71 0.092(4) 0.078(3) 0.049(3) -0.013(2) 0.022(3) -0.033(3)
C72 0.049(2) 0.053(3) 0.045(2) 0.0067(19) 0.0141(19) -0.005(2)
C73 0.064(3) 0.047(3) 0.042(2) 0.0021(18) 0.014(2) -0.009(2)
C74 0.078(4) 0.091(4) 0.059(3) 0.023(3) 0.023(3) 0.007(3)
C75 0.092(4) 0.105(5) 0.093(4) 0.037(3) 0.001(3) 0.013(3)
C76 0.135(6) 0.111(5) 0.054(4) 0.022(3) 0.001(4) -0.041(4)
C77 0.122(5) 0.098(4) 0.040(3) 0.001(3) 0.024(3) -0.040(4)
C78 0.073(3) 0.067(3) 0.046(3) 0.002(2) 0.021(2) -0.018(2)
C79 0.035(2) 0.052(3) 0.049(2) -0.0001(18) 0.0032(18) 0.0033(18)
C80 0.042(2) 0.035(2) 0.057(3) 0.0064(18) 0.0074(19) 0.0084(18)
C81 0.047(3) 0.049(3) 0.072(3) 0.004(2) 0.016(2) 0.007(2)
C82 0.068(3) 0.083(4) 0.117(5) 0.002(3) 0.031(3) 0.026(3)
C83 0.109(5) 0.098(5) 0.113(5) -0.029(4) 0.022(4) 0.049(4)
C84 0.112(5) 0.060(4) 0.104(4) -0.026(3) -0.003(4) 0.027(3)
C85 0.069(3) 0.045(3) 0.090(3) -0.009(2) -0.002(3) 0.018(2)
C86 0.076(4) 0.116(5) 0.120(5) -0.040(4) -0.011(4) 0.018(3)
C87 0.041(3) 0.136(6) 0.220(7) 0.023(5) 0.016(4) -0.016(3)
C88 0.046(2) 0.049(3) 0.061(3) 0.0019(19) 0.007(2) -0.007(2)
C89 0.041(2) 0.052(3) 0.048(2) -0.0065(19) -0.0029(19) -0.011(2)
C90 0.044(3) 0.059(3) 0.049(3) -0.015(2) 0.011(2) -0.012(2)
C91 0.058(3) 0.087(4) 0.092(4) -0.019(3) 0.002(3) -0.015(3)
C92 0.058(4) 0.130(6) 0.138(6) -0.030(5) -0.016(4) -0.014(4)
C93 0.115(5) 0.110(5) 0.098(5) 0.003(4) -0.055(4) -0.004(4)
C94 0.075(4) 0.082(4) 0.069(3) 0.009(3) -0.028(3) -0.014(3)
C95 0.096(4) 0.049(3) 0.077(3) -0.007(2) 0.008(3) -0.002(3)
C96 0.132(5) 0.078(4) 0.101(4) 0.000(3) 0.055(4) -0.037(3)
C97 0.038(2) 0.048(2) 0.048(2) 0.0037(18) 0.0064(18) 0.0035(18)
C98 0.048(3) 0.051(3) 0.043(2) 0.0041(19) 0.012(2) 0.021(2)
C99 0.058(3) 0.081(4) 0.051(3) -0.004(2) 0.005(2) 0.029(3)
C100 0.097(5) 0.139(6) 0.059(3) 0.013(4) -0.003(3) 0.078(4)
C101 0.144(7) 0.106(6) 0.121(6) 0.059(4) 0.057(5) 0.062(5)
C102 0.104(5) 0.079(4) 0.157(6) 0.052(4) 0.063(4) 0.038(4)
C103 0.062(3) 0.059(3) 0.093(4) 0.016(3) 0.022(3) 0.014(3)
C104 0.085(5) 0.278(10) 0.124(6) -0.075(6) -0.014(4) 0.007(5)
C105 0.104(5) 0.148(6) 0.097(5) 0.028(4) -0.010(4) -0.030(4)
C106 0.038(2) 0.041(2) 0.058(3) 0.0047(18) -0.0015(19) -0.0049(18)
C107 0.039(2) 0.037(2) 0.057(3) 0.0004(18) 0.002(2) -0.0037(18)
C108 0.050(3) 0.053(3) 0.064(3) 0.002(2) -0.009(2) -0.010(2)
C109 0.076(4) 0.097(4) 0.084(4) 0.007(3) -0.015(3) -0.030(3)
C110 0.142(6) 0.089(4) 0.079(5) -0.005(3) -0.019(4) -0.039(4)
C111 0.162(6) 0.073(4) 0.059(4) -0.007(3) 0.041(4) -0.013(4)
C112 0.068(3) 0.056(3) 0.075(4) -0.004(2) 0.020(3) -0.003(2)
C113 0.087(4) 0.106(5) 0.128(5) -0.014(4) 0.042(3) -0.014(4)
C114 0.074(4) 0.120(5) 0.172(6) -0.001(4) 0.040(4) -0.026(4)

loop_
_atom_type_symbol
_atom_type_description
_atom_type_scat_dispersion_real
_atom_type_scat_dispersion_imag
_atom_type_scat_source
C C 0.0033 0.0016 'International Tables Vol C Tables 4.2.6.8 and 6.1.1.4'
H H 0.0000 0.0000 'International Tables Vol C Tables 4.2.6.8 and 6.1.1.4'
N N 0.0061 0.0033 'International Tables Vol C Tables 4.2.6.8 and 6.1.1.4'
S S 0.1246 0.1234 'International Tables Vol C Tables 4.2.6.8 and 6.1.1.4'
Y Y -2.7962 3.5667 'International Tables Vol C Tables 4.2.6.8 and 6.1.1.4'

loop_
_geom_angle_atom_site_label_1
_geom_angle_atom_site_label_2
_geom_angle_atom_site_label_3
_geom_angle
N2 Y1 N1 56.99(9)
N2 Y1 S3 141.61(7)
N1 Y1 S3 99.85(7)
N2 Y1 S4 107.18(7)
N1 Y1 S4 139.72(7)
S3 Y1 S4 69.31(3)
N2 Y1 S2 141.65(7)
N1 Y1 S2 105.35(7)
S3 Y1 S2 69.20(3)
S4 Y1 S2 106.21(3)
N2 Y1 C1 28.47(9)
N1 Y1 C1 28.53(9)
S3 Y1 C1 122.93(7)
S4 Y1 C1 127.00(7)
S2 Y1 C1 126.65(7)
N2 Y1 S1 106.74(7)
N1 Y1 S1 147.64(7)
S3 Y1 S1 106.97(3)
S4 Y1 S1 68.76(3)
S2 Y1 S1 69.01(3)
C1 Y1 S1 130.10(7)
N2 Y1 Y2 153.98(6)
N1 Y1 Y2 148.93(7)
S3 Y1 Y2 54.07(2)
S4 Y1 Y2 53.26(2)
S2 Y1 Y2 52.95(2)
C1 Y1 Y2 176.99(7)
S1 Y1 Y2 52.90(2)
N4 Y2 N5 57.08(9)
N4 Y2 S1 110.47(7)
N5 Y2 S1 130.73(7)
N4 Y2 S2 99.32(7)
N5 Y2 S2 151.52(7)
S1 Y2 S2 69.28(3)
N4 Y2 S4 151.98(7)
N5 Y2 S4 101.07(7)
S1 Y2 S4 68.71(3)
S2 Y2 S4 105.92(3)
N4 Y2 C40 28.34(9)
N5 Y2 C40 28.74(9)
S1 Y2 C40 124.88(7)
S2 Y2 C40 126.07(8)
S4 Y2 C40 127.97(8)
N4 Y2 S3 134.36(7)
N5 Y2 S3 114.90(7)
S1 Y2 S3 105.61(3)
S2 Y2 S3 68.40(3)
S4 Y2 S3 68.19(3)
C40 Y2 S3 129.51(7)
N4 Y2 Y1 150.17(7)
N5 Y2 Y1 152.67(7)
S1 Y2 Y1 53.258(19)
S2 Y2 Y1 53.114(19)
S4 Y2 Y1 52.81(2)
C40 Y2 Y1 177.97(7)
S3 Y2 Y1 52.35(2)
C79 S1 Y2 121.88(12)
C79 S1 Y1 112.23(11)
Y2 S1 Y1 73.84(2)
C88 S2 Y2 117.89(12)
C88 S2 Y1 118.62(13)
Y2 S2 Y1 73.94(2)
C97 S3 Y1 112.47(11)
C97 S3 Y2 122.64(12)
Y1 S3 Y2 73.58(2)
C106 S4 Y1 119.95(12)
C106 S4 Y2 115.79(12)
Y1 S4 Y2 73.93(2)
C1 N1 C2 129.3(3)
C1 N1 Y1 95.46(19)
C2 N1 Y1 133.5(2)
C1 N2 C14 126.5(3)
C1 N2 Y1 96.3(2)
C14 N2 Y1 129.05(19)
C1 N3 C26 123.2(3)
C1 N3 C33 121.5(3)
C26 N3 C33 114.7(3)
C40 N4 C41 127.8(3)
C40 N4 Y2 96.5(2)
C41 N4 Y2 131.6(2)
C40 N5 C53 128.5(3)
C40 N5 Y2 95.9(2)
C53 N5 Y2 131.8(2)
C40 N6 C65 121.6(3)
C40 N6 C72 122.1(3)
C65 N6 C72 116.2(3)
C81 N7 C86 114.4(4)
C81 N7 C87 116.9(4)
C86 N7 C87 111.2(4)
C90 N8 C95 115.1(3)
C90 N8 C96 115.9(4)
C95 N8 C96 110.4(4)
C105 N9 C99 115.1(4)
C105 N9 C104 110.2(5)
C99 N9 C104 116.2(5)
C108 N10 C113 114.7(4)
C108 N10 C114 116.8(4)
C113 N10 C114 112.0(4)
N2 C1 N1 111.3(3)
N2 C1 N3 123.5(3)
N1 C1 N3 125.2(3)
N2 C1 Y1 55.24(16)
N1 C1 Y1 56.02(16)
N3 C1 Y1 178.8(2)
C3 C2 C7 119.7(3)
C3 C2 N1 122.1(3)
C7 C2 N1 117.8(3)
C2 C3 C4 118.6(3)
C2 C3 C8 123.7(3)
C4 C3 C8 117.6(3)
C5 C4 C3 121.8(4)
C6 C5 C4 119.8(4)
C5 C6 C7 121.3(4)
C6 C7 C2 118.8(4)
C6 C7 C11 118.8(4)
C2 C7 C11 122.4(3)
C3 C8 C10 111.3(3)
C3 C8 C9 110.5(3)
C10 C8 C9 109.1(4)
C7 C11 C12 111.7(4)
C7 C11 C13 111.6(4)
C12 C11 C13 108.8(4)
C15 C14 C19 119.5(3)
C15 C14 N2 121.4(3)
C19 C14 N2 118.6(3)
C16 C15 C14 119.4(4)
C16 C15 C20 117.0(4)
C14 C15 C20 123.6(4)
C17 C16 C15 121.1(4)
C16 C17 C18 120.4(4)
C17 C18 C19 120.4(4)
C18 C19 C14 119.2(4)
C18 C19 C23 117.6(4)
C14 C19 C23 123.2(3)
C21 C20 C15 111.4(4)
C21 C20 C22 107.7(4)
C15 C20 C22 116.2(4)
C19 C23 C25 112.8(3)
C19 C23 C24 111.8(3)
C25 C23 C24 108.9(3)
N3 C26 C27 113.7(3)
C28 C27 C32 118.0(5)
C28 C27 C26 124.4(4)
C32 C27 C26 117.5(5)
C27 C28 C29 121.6(6)
C30 C29 C28 120.6(7)
C29 C30 C31 119.8(7)
C30 C31 C32 120.1(7)
C27 C32 C31 119.7(7)
N3 C33 C34 113.7(3)
C35 C34 C39 120.0
C35 C34 C33 120.0(4)
C39 C34 C33 120.0(4)
C36 C35 C34 120.0
C35 C36 C37 120.0
C38 C37 C36 120.0
C37 C38 C39 120.0
C38 C39 C34 120.0
N4 C40 N5 110.5(3)
N4 C40 N6 124.8(3)
N5 C40 N6 124.6(3)
N4 C40 Y2 55.15(16)
N5 C40 Y2 55.38(16)
N6 C40 Y2 179.3(2)
C46 C41 C42 121.0(3)
C46 C41 N4 121.2(3)
C42 C41 N4 117.8(3)
C43 C42 C41 117.9(4)
C43 C42 C47 120.4(4)
C41 C42 C47 121.6(3)
C44 C43 C42 121.4(4)
C43 C44 C45 119.7(4)
C44 C45 C46 121.8(4)
C41 C46 C45 118.1(4)
C41 C46 C50 121.2(3)
C45 C46 C50 120.7(4)
C48 C47 C42 112.6(3)
C48 C47 C49 109.9(4)
C42 C47 C49 113.9(4)
C51 C50 C46 115.0(3)
C51 C50 C52 109.6(3)
C46 C50 C52 110.6(3)
C54 C53 C58 120.0(3)
C54 C53 N5 117.7(3)
C58 C53 N5 122.0(3)
C55 C54 C53 119.8(4)
C55 C54 C59 119.4(4)
C53 C54 C59 120.8(3)
C56 C55 C54 119.9(4)
C55 C56 C57 121.1(4)
C56 C57 C58 121.0(4)
C57 C58 C53 118.0(4)
C57 C58 C62 120.8(4)
C53 C58 C62 121.0(3)
C60 C59 C54 113.7(3)
C60 C59 C61 109.5(4)
C54 C59 C61 112.4(3)
C58 C62 C63 111.1(3)
C58 C62 C64 114.5(3)
C63 C62 C64 110.2(4)
N6 C65 C66 115.7(3)
C67 C66 C71 117.4(4)
C67 C66 C65 123.5(4)
C71 C66 C65 118.6(4)
C66 C67 C68 121.9(5)
C69 C68 C67 119.7(7)
C68 C69 C70 121.2(6)
C69 C70 C71 119.1(6)
C66 C71 C70 120.6(5)
N6 C72 C73 113.6(3)
C74 C73 C78 117.8(4)
C74 C73 C72 121.9(3)
C78 C73 C72 120.2(4)
C73 C74 C75 121.6(4)
C76 C75 C74 118.6(5)
C77 C76 C75 120.4(5)
C76 C77 C78 120.1(5)
C77 C78 C73 121.4(5)
C80 C79 S1 114.5(2)
C81 C80 C85 118.8(4)
C81 C80 C79 120.5(3)
C85 C80 C79 120.6(3)
C80 C81 C82 119.3(4)
C80 C81 N7 119.5(4)
C82 C81 N7 121.2(4)
C83 C82 C81 121.3(5)
C84 C83 C82 119.8(5)
C83 C84 C85 120.1(5)
C84 C85 C80 120.6(4)
C89 C88 S2 112.8(3)
C94 C89 C90 119.7(4)
C94 C89 C88 118.3(4)
C90 C89 C88 122.0(4)
C91 C90 C89 119.7(4)
C91 C90 N8 121.1(4)
C89 C90 N8 119.2(4)
C92 C91 C90 120.1(5)
C91 C92 C93 121.6(5)
C94 C93 C92 118.8(5)
C93 C94 C89 120.1(5)
C98 C97 S3 115.2(3)
C103 C98 C99 118.4(4)
C103 C98 C97 121.4(4)
C99 C98 C97 120.2(4)
N9 C99 C98 118.8(4)
N9 C99 C100 124.1(5)
C98 C99 C100 117.0(5)
C101 C100 C99 121.3(6)
C102 C101 C100 121.6(6)
C101 C102 C103 119.2(6)
C102 C103 C98 122.3(5)
C107 C106 S4 113.8(2)
C112 C107 C108 118.4(4)
C112 C107 C106 120.5(4)
C108 C107 C106 121.0(4)
C109 C108 C107 119.5(4)
C109 C108 N10 120.7(4)
C107 C108 N10 119.6(4)
C110 C109 C108 121.4(5)
C109 C110 C111 120.2(5)
C110 C111 C112 119.2(5)
C107 C112 C111 121.2(5)

loop_
_geom_bond_atom_site_label_1
_geom_bond_atom_site_label_2
_geom_bond_distance
Y1 N2 2.320(3)
Y1 N1 2.338(3)
Y1 S3 2.7781(10)
Y1 S4 2.7900(9)
Y1 S2 2.8012(10)
Y1 C1 2.807(3)
Y1 S1 2.8079(9)
Y1 Y2 3.3656(6)
Y2 N4 2.320(3)
Y2 N5 2.323(3)
Y2 S1 2.7947(10)
Y2 S2 2.7951(9)
Y2 S4 2.8067(10)
Y2 C40 2.808(3)
Y2 S3 2.8412(9)
S1 C79 1.838(3)
S2 C88 1.838(4)
S3 C97 1.826(3)
S4 C106 1.831(4)
N1 C1 1.346(4)
N1 C2 1.440(4)
N2 C1 1.346(4)
N2 C14 1.436(4)
N3 C1 1.373(4)
N3 C26 1.465(4)
N3 C33 1.473(4)
N4 C40 1.342(4)
N4 C41 1.434(4)
N5 C40 1.357(4)
N5 C53 1.417(4)
N6 C40 1.383(4)
N6 C65 1.474(4)
N6 C72 1.481(4)
N7 C81 1.413(5)
N7 C86 1.444(6)
N7 C87 1.467(6)
N8 C90 1.414(5)
N8 C95 1.443(5)
N8 C96 1.473(5)
N9 C105 1.381(6)
N9 C99 1.387(6)
N9 C104 1.469(6)
N10 C108 1.420(5)
N10 C113 1.445(6)
N10 C114 1.447(5)
C2 C3 1.373(5)
C2 C7 1.406(5)
C3 C4 1.392(5)
C3 C8 1.532(5)
C4 C5 1.356(5)
C5 C6 1.341(5)
C6 C7 1.391(5)
C7 C11 1.518(6)
C8 C10 1.536(5)
C8 C9 1.542(6)
C11 C12 1.524(7)
C11 C13 1.539(6)
C14 C15 1.400(5)
C14 C19 1.401(5)
C15 C16 1.384(5)
C15 C20 1.506(5)
C16 C17 1.355(6)
C17 C18 1.381(6)
C18 C19 1.391(5)
C19 C23 1.527(5)
C20 C21 1.473(5)
C20 C22 1.533(5)
C23 C25 1.531(5)
C23 C24 1.551(5)
C26 C27 1.540(6)
C27 C28 1.333(6)
C27 C32 1.368(6)
C28 C29 1.397(7)
C29 C30 1.303(9)
C30 C31 1.355(11)
C31 C32 1.405(9)
C33 C34 1.519(5)
C34 C35 1.3900
C34 C39 1.3900
C35 C36 1.3900
C36 C37 1.3900
C37 C38 1.3900
C38 C39 1.3900
C41 C46 1.383(5)
C41 C42 1.406(5)
C42 C43 1.402(5)
C42 C47 1.530(5)
C43 C44 1.361(6)
C44 C45 1.363(6)
C45 C46 1.400(5)
C46 C50 1.533(5)
C47 C48 1.514(5)
C47 C49 1.536(5)
C50 C51 1.530(5)
C50 C52 1.533(5)
C53 C54 1.410(5)
C53 C58 1.412(5)
C54 C55 1.376(5)
C54 C59 1.535(5)
C55 C56 1.370(6)
C56 C57 1.379(6)
C57 C58 1.385(5)
C58 C62 1.502(5)
C59 C60 1.534(5)
C59 C61 1.536(5)
C62 C63 1.524(5)
C62 C64 1.535(5)
C65 C66 1.501(5)
C66 C67 1.354(6)
C66 C71 1.384(5)
C67 C68 1.377(7)
C68 C69 1.339(9)
C69 C70 1.346(8)
C70 C71 1.397(7)
C72 C73 1.508(5)
C73 C74 1.366(5)
C73 C78 1.385(5)
C74 C75 1.409(6)
C75 C76 1.372(7)
C76 C77 1.366(7)
C77 C78 1.374(6)
C79 C80 1.519(5)
C80 C81 1.380(5)
C80 C85 1.392(5)
C81 C82 1.386(6)
C82 C83 1.364(7)
C83 C84 1.357(7)
C84 C85 1.380(6)
C88 C89 1.508(5)
C89 C94 1.386(5)
C89 C90 1.398(5)
C90 C91 1.373(6)
C91 C92 1.358(7)
C92 C93 1.387(8)
C93 C94 1.384(7)
C97 C98 1.515(5)
C98 C103 1.389(5)
C98 C99 1.403(5)
C99 C100 1.421(7)
C100 C101 1.363(8)
C101 C102 1.320(8)
C102 C103 1.383(6)
C106 C107 1.497(5)
C107 C112 1.375(5)
C107 C108 1.391(5)
C108 C109 1.388(6)
C109 C110 1.348(7)
C110 C111 1.370(7)
C111 C112 1.396(6)

loop_
_platon_squeeze_void_nr
_platon_squeeze_void_average_x
_platon_squeeze_void_average_y
_platon_squeeze_void_average_z
_platon_squeeze_void_volume
_platon_squeeze_void_count_electrons
_platon_squeeze_void_content
1 0.000 0.500 0.000 438 63 ' '
2 0.000 0.500 0.500 370 70 ' '
3 0.057 0.655 0.692 29 2 ' '
4 0.042 0.865 0.708 10 0 ' '
5 0.050 0.039 0.461 9 0 ' '
6 0.055 0.108 0.038 9 0 ' '
7 0.125 0.079 0.282 10 1 ' '
8 0.500 0.000 0.500 438 63 ' '
9 0.500 0.000 0.000 370 70 ' '
10 0.375 0.579 0.218 10 1 ' '
11 0.443 0.155 0.808 29 2 ' '
12 0.450 0.539 0.038 9 0 ' '
13 0.445 0.608 0.462 9 0 ' '
14 0.458 0.365 0.792 10 0 ' '
15 0.557 0.845 0.192 29 2 ' '
16 0.542 0.635 0.208 10 0 ' '
17 0.550 0.461 0.961 9 0 ' '
18 0.555 0.391 0.538 9 0 ' '
19 0.625 0.421 0.782 10 1 ' '
20 0.875 0.921 0.718 10 1 ' '
21 0.943 0.345 0.308 29 2 ' '
22 0.958 0.135 0.292 10 0 ' '
23 0.950 0.961 0.538 9 0 ' '
24 0.945 0.891 0.962 9 0 ' '
